data_4074977
loop_
_publ_author_name
'Kubo, Kazuyuki'
'Baba, Takayuki'
'Mizuta, Tsutomu'
'Miyoshi, Katsuhiko'

_publ_section_title
;
 Trapping of Unsaturated Small Molecules through Cyclization with
 Iron&#x2212;Iminophosphorane Complexes
;
_journal_issue 13
_journal_name_full Organometallics
_journal_page_first 3238
_journal_paper_doi 10.1021/om0510728
_journal_volume 25
_journal_year 2006
_chemical_formula_moiety 'C21 H30 Fe N2 O3 P 1+, F6 P 1-'
_chemical_formula_sum 'C21 H30 F6 Fe N2 O3 P2'
_chemical_formula_weight 590.26
_space_group_IT_number 19
_symmetry_cell_setting orthorhombic
_symmetry_Int_Tables_number 19
_symmetry_space_group_name_Hall 'P 2ac 2ab'
_symmetry_space_group_name_H-M 'P 21 21 21'
_atom_sites_solution_hydrogens geom
_atom_sites_solution_primary direct
_atom_sites_solution_secondary difmap
_audit_creation_method SHELXL-97
_cell_angle_alpha 90.00
_cell_angle_beta 90.00
_cell_angle_gamma 90.00
_cell_formula_units_Z 4
_cell_length_a 8.5180(2)
_cell_length_b 15.7840(4)
_cell_length_c 19.4580(4)
_cell_measurement_reflns_used 3507
_cell_measurement_temperature 200(2)
_cell_measurement_theta_max 27.93
_cell_measurement_theta_min 1.66
_cell_volume 2616.09(11)
_computing_cell_refinement 'HKL Program package (Otwinowski and Minor, 1997)'
_computing_data_collection 'MAC Science DIP2030'
_computing_data_reduction 'HKL Program package (Otwinowski and Minor, 1997)'
_computing_molecular_graphics 'ORTEP-III (Burnett and Johnson, 1996)'
_computing_publication_material 'SHELXL-97 (Sheldrick, 1997)'
_computing_structure_refinement 'SHELXL-97 (Sheldrick, 1997)'
_computing_structure_solution 'SHELXS-97 (Sheldrick, 1990)'
_diffrn_ambient_temperature 200(2)
_diffrn_measured_fraction_theta_full 0.991
_diffrn_measured_fraction_theta_max 0.991
_diffrn_measurement_device_type 'imaging plate area detector'
_diffrn_radiation_monochromator graphite
_diffrn_radiation_type MoK\a
_diffrn_radiation_wavelength 0.71069
_diffrn_reflns_av_R_equivalents 0.0000
_diffrn_reflns_av_sigmaI/netI 0.0293
_diffrn_reflns_limit_h_max 11
_diffrn_reflns_limit_h_min 0
_diffrn_reflns_limit_k_max 20
_diffrn_reflns_limit_k_min 0
_diffrn_reflns_limit_l_max 25
_diffrn_reflns_limit_l_min 0
_diffrn_reflns_number 3507
_diffrn_reflns_theta_full 27.93
_diffrn_reflns_theta_max 27.93
_diffrn_reflns_theta_min 1.66
_exptl_absorpt_coefficient_mu 0.767
_exptl_absorpt_correction_type none
_exptl_crystal_colour yellow
_exptl_crystal_density_diffrn 1.499
_exptl_crystal_density_method 'not measured'
_exptl_crystal_description plate
_exptl_crystal_F_000 1216
_exptl_crystal_size_max 0.31
_exptl_crystal_size_mid 0.26
_exptl_crystal_size_min 0.13
_refine_diff_density_max 0.440
_refine_diff_density_min -0.751
_refine_diff_density_rms 0.109
_refine_ls_abs_structure_details 'Flack H D (1983), Acta Cryst. A39, 876-881'
_refine_ls_abs_structure_Flack 0.06(4)
_refine_ls_extinction_method none
_refine_ls_goodness_of_fit_ref 1.080
_refine_ls_hydrogen_treatment constr
_refine_ls_matrix_type full
_refine_ls_number_parameters 325
_refine_ls_number_reflns 3507
_refine_ls_number_restraints 0
_refine_ls_restrained_S_all 1.080
_refine_ls_R_factor_all 0.0738
_refine_ls_R_factor_gt 0.0580
_refine_ls_shift/su_max 0.001
_refine_ls_shift/su_mean 0.000
_refine_ls_structure_factor_coef Fsqd
_refine_ls_weighting_details 'calc w=1/[\s^2^(Fo^2^)+(0.0349P)^2^+8.6023P] where P=(Fo^2^+2Fc^2^)/3'
_refine_ls_weighting_scheme calc
_refine_ls_wR_factor_gt 0.1238
_refine_ls_wR_factor_ref 0.1411
_reflns_number_gt 3007
_reflns_number_total 3507
_reflns_threshold_expression >2sigma(I)
_cod_data_source_file om0510728si20051216_030331.cif
_cod_data_source_block Complex4
_cod_database_code 4074977

loop_
_symmetry_equiv_pos_as_xyz
'x, y, z'
'-x+1/2, -y, z+1/2'
'x+1/2, -y+1/2, -z'
'-x, y+1/2, -z+1/2'

loop_
_atom_site_label
_atom_site_type_symbol
_atom_site_fract_x
_atom_site_fract_y
_atom_site_fract_z
_atom_site_U_iso_or_equiv
_atom_site_adp_type
_atom_site_occupancy
_atom_site_symmetry_multiplicity
_atom_site_calc_flag
_atom_site_refinement_flags
_atom_site_disorder_assembly
_atom_site_disorder_group
Fe1 Fe 0.23126(9) 0.93028(5) 0.75560(4) 0.02737(19) Uani 1 1 d . . .
P1 P 0.21769(18) 1.06295(9) 0.78531(7) 0.0288(3) Uani 1 1 d . . .
P2 P 0.1838(3) 1.57673(12) 0.99163(10) 0.0474(4) Uani 1 1 d . . .
F1 F 0.3403(9) 1.5240(5) 0.9947(4) 0.125(3) Uani 1 1 d . A 1
F2 F 0.1190(8) 1.5089(4) 0.9386(3) 0.093(2) Uani 1 1 d . A .
F3 F 0.1174(13) 1.5238(4) 1.0528(4) 0.154(4) Uani 1 1 d . A 1
F4 F 0.2524(8) 1.6434(3) 1.0443(2) 0.0780(17) Uani 1 1 d . A .
F5 F 0.2580(11) 1.6305(4) 0.9326(3) 0.113(3) Uani 1 1 d . A 1
F6 F 0.0316(8) 1.6295(5) 0.9876(6) 0.153(4) Uani 1 1 d . A 1
O1 O -0.0987(6) 0.9234(6) 0.7201(3) 0.085(2) Uani 1 1 d . . .
O2 O 0.2452(6) 1.1334(3) 0.7280(2) 0.0382(10) Uani 1 1 d . . .
O3 O 0.0512(6) 1.0969(3) 0.8129(2) 0.0380(10) Uani 1 1 d . . .
N1 N 0.3480(6) 1.0904(3) 0.8445(3) 0.0345(12) Uani 1 1 d . . .
H1 H 0.4145 1.0503 0.8562 0.041 Uiso 1 1 calc R . .
N2 N 0.2076(7) 0.8926(3) 0.8497(3) 0.0345(11) Uani 1 1 d . . .
C1 C 0.2682(8) 0.8508(5) 0.6699(3) 0.0441(16) Uani 1 1 d . . .
C2 C 0.3309(8) 0.9320(5) 0.6572(3) 0.0406(15) Uani 1 1 d . . .
C3 C 0.4504(8) 0.9473(4) 0.7052(4) 0.0386(15) Uani 1 1 d . . .
C4 C 0.4588(7) 0.8758(4) 0.7496(3) 0.0389(14) Uani 1 1 d . . .
C5 C 0.3423(8) 0.8160(4) 0.7261(4) 0.0431(17) Uani 1 1 d . . .
C6 C 0.1470(11) 0.8089(8) 0.6255(6) 0.101(5) Uani 1 1 d . . .
H2 H 0.0974 0.7626 0.6511 0.152 Uiso 1 1 calc R . .
H3 H 0.1973 0.7862 0.5842 0.152 Uiso 1 1 calc R . .
H4 H 0.0671 0.8505 0.6123 0.152 Uiso 1 1 calc R . .
C7 C 0.2940(15) 0.9887(7) 0.5968(4) 0.098(4) Uani 1 1 d . . .
H5 H 0.3511 0.9687 0.5562 0.146 Uiso 1 1 calc R . .
H6 H 0.3260 1.0468 0.6074 0.146 Uiso 1 1 calc R . .
H7 H 0.1809 0.9872 0.5876 0.146 Uiso 1 1 calc R . .
C8 C 0.5647(11) 1.0191(5) 0.7047(6) 0.080(3) Uani 1 1 d . . .
H8 H 0.6495 1.0067 0.6721 0.120 Uiso 1 1 calc R . .
H9 H 0.6089 1.0264 0.7508 0.120 Uiso 1 1 calc R . .
H10 H 0.5109 1.0712 0.6908 0.120 Uiso 1 1 calc R . .
C9 C 0.5724(11) 0.8601(8) 0.8068(4) 0.083(4) Uani 1 1 d . . .
H11 H 0.6552 0.8217 0.7909 0.125 Uiso 1 1 calc R . .
H12 H 0.5172 0.8343 0.8457 0.125 Uiso 1 1 calc R . .
H13 H 0.6193 0.9139 0.8213 0.125 Uiso 1 1 calc R . .
C10 C 0.3184(14) 0.7299(5) 0.7550(6) 0.097(4) Uani 1 1 d . . .
H14 H 0.2112 0.7109 0.7451 0.145 Uiso 1 1 calc R . .
H15 H 0.3347 0.7313 0.8048 0.145 Uiso 1 1 calc R . .
H16 H 0.3935 0.6906 0.7340 0.145 Uiso 1 1 calc R . .
C11 C 0.0311(8) 0.9268(5) 0.7362(3) 0.0449(16) Uani 1 1 d . . .
C12 C 0.1222(10) 1.1586(6) 0.6813(4) 0.057(2) Uani 1 1 d . . .
H17 H 0.0562 1.1095 0.6705 0.085 Uiso 1 1 calc R . .
H18 H 0.1689 1.1806 0.6389 0.085 Uiso 1 1 calc R . .
H19 H 0.0579 1.2028 0.7028 0.085 Uiso 1 1 calc R . .
C13 C -0.0215(10) 1.0596(5) 0.8731(4) 0.0528(19) Uani 1 1 d . . .
H20 H -0.0639 1.0037 0.8612 0.079 Uiso 1 1 calc R . .
H21 H -0.1068 1.0963 0.8890 0.079 Uiso 1 1 calc R . .
H22 H 0.0569 1.0535 0.9096 0.079 Uiso 1 1 calc R . .
C14 C 0.3690(7) 1.1689(4) 0.8793(3) 0.0280(12) Uani 1 1 d . . .
C15 C 0.2857(8) 1.2416(3) 0.8620(3) 0.0308(12) Uani 1 1 d . . .
H23 H 0.2122 1.2405 0.8253 0.037 Uiso 1 1 calc R . .
C16 C 0.3103(8) 1.3154(4) 0.8985(3) 0.0343(13) Uani 1 1 d . . .
H24 H 0.2520 1.3647 0.8870 0.041 Uiso 1 1 calc R . .
C17 C 0.4177(9) 1.3189(4) 0.9514(3) 0.0392(15) Uani 1 1 d . . .
H25 H 0.4336 1.3700 0.9762 0.047 Uiso 1 1 calc R . .
C18 C 0.5027(9) 1.2463(4) 0.9679(3) 0.0391(15) Uani 1 1 d . . .
H26 H 0.5783 1.2484 1.0038 0.047 Uiso 1 1 calc R . .
C19 C 0.4787(8) 1.1713(4) 0.9327(3) 0.0363(14) Uani 1 1 d . . .
H27 H 0.5361 1.1218 0.9448 0.044 Uiso 1 1 calc R . .
C20 C 0.1922(8) 0.8678(4) 0.9037(3) 0.0362(14) Uani 1 1 d . . .
C21 C 0.1675(11) 0.8353(5) 0.9731(4) 0.053(2) Uani 1 1 d . . .
H28 H 0.1486 0.7741 0.9711 0.079 Uiso 1 1 calc R . .
H29 H 0.0764 0.8635 0.9938 0.079 Uiso 1 1 calc R . .
H30 H 0.2609 0.8465 1.0011 0.079 Uiso 1 1 calc R . .

loop_
_atom_site_aniso_label
_atom_site_aniso_U_11
_atom_site_aniso_U_22
_atom_site_aniso_U_33
_atom_site_aniso_U_23
_atom_site_aniso_U_13
_atom_site_aniso_U_12
Fe1 0.0224(3) 0.0303(4) 0.0294(4) -0.0072(3) 0.0039(3) 0.0002(3)
P1 0.0281(7) 0.0282(6) 0.0301(6) -0.0034(6) 0.0026(6) 0.0052(7)
P2 0.0546(11) 0.0345(8) 0.0530(10) -0.0018(8) -0.0002(9) 0.0040(9)
F1 0.120(6) 0.093(5) 0.163(7) -0.030(5) -0.049(6) 0.063(4)
F2 0.103(5) 0.078(4) 0.099(4) -0.041(3) -0.022(4) -0.002(4)
F3 0.285(12) 0.072(4) 0.104(5) -0.014(4) 0.073(7) -0.088(6)
F4 0.118(5) 0.056(3) 0.060(3) -0.014(2) 0.009(3) -0.030(3)
F5 0.192(9) 0.082(4) 0.066(3) 0.007(3) 0.040(5) -0.022(5)
F6 0.061(4) 0.119(6) 0.279(12) -0.060(7) -0.028(6) 0.042(4)
O1 0.026(2) 0.141(6) 0.089(4) -0.056(5) -0.012(3) 0.006(4)
O2 0.042(3) 0.037(2) 0.035(2) 0.0019(17) 0.000(2) 0.007(2)
O3 0.037(2) 0.040(2) 0.037(2) -0.0029(19) 0.009(2) 0.009(2)
N1 0.037(3) 0.027(2) 0.040(3) -0.007(2) -0.004(2) 0.008(2)
N2 0.035(3) 0.031(2) 0.037(3) -0.002(2) 0.007(2) 0.001(2)
C1 0.031(3) 0.062(4) 0.039(3) -0.030(3) 0.008(3) 0.001(3)
C2 0.038(3) 0.056(4) 0.027(3) 0.005(3) 0.013(2) 0.018(4)
C3 0.028(3) 0.032(3) 0.056(4) -0.004(3) 0.018(3) -0.003(3)
C4 0.025(3) 0.057(4) 0.035(3) -0.008(3) 0.003(3) 0.019(3)
C5 0.043(4) 0.030(3) 0.056(4) -0.009(3) 0.025(3) 0.001(3)
C6 0.043(5) 0.159(11) 0.102(8) -0.095(8) 0.005(5) -0.013(6)
C7 0.118(9) 0.128(9) 0.047(4) 0.031(5) 0.038(6) 0.078(8)
C8 0.061(6) 0.050(5) 0.129(9) -0.028(5) 0.054(6) -0.021(4)
C9 0.051(5) 0.145(10) 0.054(5) -0.005(6) -0.009(4) 0.045(7)
C10 0.115(9) 0.041(4) 0.135(9) 0.017(5) 0.080(8) 0.016(5)
C11 0.038(3) 0.053(4) 0.043(4) -0.020(4) 0.004(3) 0.003(3)
C12 0.052(5) 0.072(5) 0.047(4) 0.010(4) 0.002(4) 0.022(4)
C13 0.059(5) 0.050(4) 0.049(4) -0.007(4) 0.026(4) 0.003(4)
C14 0.030(3) 0.026(3) 0.028(3) -0.003(2) 0.004(2) 0.001(2)
C15 0.031(3) 0.029(3) 0.033(3) 0.000(2) 0.000(3) 0.007(3)
C16 0.040(4) 0.027(3) 0.036(3) 0.004(2) 0.004(3) -0.001(3)
C17 0.049(4) 0.033(3) 0.035(3) 0.004(3) 0.006(3) -0.005(3)
C18 0.043(4) 0.042(3) 0.032(3) -0.001(3) -0.008(3) -0.004(3)
C19 0.043(4) 0.033(3) 0.032(3) 0.004(3) -0.005(3) 0.003(3)
C20 0.047(4) 0.026(3) 0.035(3) -0.005(2) 0.006(3) 0.000(3)
C21 0.070(5) 0.046(4) 0.043(4) 0.007(3) 0.010(4) 0.004(4)

loop_
_atom_type_symbol
_atom_type_description
_atom_type_scat_dispersion_real
_atom_type_scat_dispersion_imag
_atom_type_scat_source
C C 0.0033 0.0016 'International Tables Vol C Tables 4.2.6.8 and 6.1.1.4'
H H 0.0000 0.0000 'International Tables Vol C Tables 4.2.6.8 and 6.1.1.4'
O O 0.0106 0.0060 'International Tables Vol C Tables 4.2.6.8 and 6.1.1.4'
N N 0.0061 0.0033 'International Tables Vol C Tables 4.2.6.8 and 6.1.1.4'
P P 0.1023 0.0942 'International Tables Vol C Tables 4.2.6.8 and 6.1.1.4'
Fe Fe 0.3463 0.8444 'International Tables Vol C Tables 4.2.6.8 and 6.1.1.4'
F F 0.0171 0.0103 'International Tables Vol C Tables 4.2.6.8 and 6.1.1.4'

loop_
_geom_angle_atom_site_label_1
_geom_angle_atom_site_label_2
_geom_angle_atom_site_label_3
_geom_angle
C11 Fe1 N2 95.3(3)
C11 Fe1 C2 101.5(3)
N2 Fe1 C2 155.6(2)
C11 Fe1 C1 87.5(3)
N2 Fe1 C1 125.5(3)
C2 Fe1 C1 39.2(3)
C11 Fe1 C5 110.6(3)
N2 Fe1 C5 92.3(2)
C2 Fe1 C5 65.3(3)
C1 Fe1 C5 38.0(3)
C11 Fe1 C4 150.0(3)
N2 Fe1 C4 91.3(3)
C2 Fe1 C4 65.5(3)
C1 Fe1 C4 65.2(3)
C5 Fe1 C4 39.8(3)
C11 Fe1 C3 139.6(3)
N2 Fe1 C3 124.5(3)
C2 Fe1 C3 38.8(3)
C1 Fe1 C3 65.2(3)
C5 Fe1 C3 65.8(3)
C4 Fe1 C3 39.1(3)
C11 Fe1 P1 92.0(3)
N2 Fe1 P1 92.24(15)
C2 Fe1 P1 104.6(2)
C1 Fe1 P1 142.2(2)
C5 Fe1 P1 156.4(2)
C4 Fe1 P1 116.9(2)
C3 Fe1 P1 92.71(18)
O2 P1 O3 97.5(2)
O2 P1 N1 101.8(3)
O3 P1 N1 105.7(3)
O2 P1 Fe1 118.60(16)
O3 P1 Fe1 117.15(19)
N1 P1 Fe1 113.63(19)
F6 P2 F3 91.4(6)
F6 P2 F5 90.5(5)
F3 P2 F5 177.1(5)
F6 P2 F1 178.9(6)
F3 P2 F1 89.7(5)
F5 P2 F1 88.4(5)
F6 P2 F4 89.1(4)
F3 P2 F4 89.7(3)
F5 P2 F4 88.1(3)
F1 P2 F4 90.8(4)
F6 P2 F2 92.2(4)
F3 P2 F2 90.5(4)
F5 P2 F2 91.6(4)
F1 P2 F2 87.9(4)
F4 P2 F2 178.7(4)
C12 O2 P1 121.8(5)
C13 O3 P1 120.8(4)
C14 N1 P1 130.0(4)
C20 N2 Fe1 177.5(5)
C5 C1 C2 109.1(6)
C5 C1 C6 126.7(9)
C2 C1 C6 124.1(8)
C5 C1 Fe1 71.2(3)
C2 C1 Fe1 69.8(3)
C6 C1 Fe1 127.9(5)
C3 C2 C1 108.4(6)
C3 C2 C7 124.5(8)
C1 C2 C7 126.6(8)
C3 C2 Fe1 71.8(3)
C1 C2 Fe1 71.0(3)
C7 C2 Fe1 129.4(5)
C2 C3 C4 107.6(6)
C2 C3 C8 126.9(8)
C4 C3 C8 125.0(8)
C2 C3 Fe1 69.3(3)
C4 C3 Fe1 70.3(3)
C8 C3 Fe1 132.2(5)
C3 C4 C5 107.0(6)
C3 C4 C9 128.0(8)
C5 C4 C9 124.8(8)
C3 C4 Fe1 70.5(3)
C5 C4 Fe1 69.8(3)
C9 C4 Fe1 128.1(5)
C1 C5 C4 107.8(6)
C1 C5 C10 127.0(9)
C4 C5 C10 125.0(8)
C1 C5 Fe1 70.8(4)
C4 C5 Fe1 70.4(3)
C10 C5 Fe1 128.1(5)
O1 C11 Fe1 176.5(6)
C15 C14 C19 119.9(5)
C15 C14 N1 122.6(5)
C19 C14 N1 117.5(5)
C16 C15 C14 119.6(6)
C17 C16 C15 121.3(6)
C16 C17 C18 118.9(6)
C19 C18 C17 120.9(6)
C18 C19 C14 119.3(6)
N2 C20 C21 178.4(8)

loop_
_geom_bond_atom_site_label_1
_geom_bond_atom_site_label_2
_geom_bond_distance
Fe1 C11 1.747(7)
Fe1 N2 1.936(5)
Fe1 C2 2.094(5)
Fe1 C1 2.110(6)
Fe1 C5 2.115(6)
Fe1 C4 2.123(5)
Fe1 C3 2.126(6)
Fe1 P1 2.1753(16)
P1 O2 1.592(4)
P1 O3 1.608(5)
P1 N1 1.657(5)
P2 F6 1.543(7)
P2 F3 1.561(7)
P2 F5 1.562(6)
P2 F1 1.572(7)
P2 F4 1.581(5)
P2 F2 1.586(6)
O1 C11 1.152(8)
O2 C12 1.443(8)
O3 C13 1.449(8)
N1 C14 1.423(7)
N2 C20 1.130(8)
C1 C5 1.377(10)
C1 C2 1.409(10)
C1 C6 1.500(10)
C2 C3 1.402(10)
C2 C7 1.510(10)
C3 C4 1.423(9)
C3 C8 1.494(10)
C4 C5 1.444(10)
C4 C9 1.496(10)
C5 C10 1.485(10)
C14 C15 1.391(8)
C14 C19 1.398(8)
C15 C16 1.380(8)
C16 C17 1.378(9)
C17 C18 1.392(9)
C18 C19 1.383(9)
C20 C21 1.460(9)

loop_
_geom_torsion_atom_site_label_1
_geom_torsion_atom_site_label_2
_geom_torsion_atom_site_label_3
_geom_torsion_atom_site_label_4
_geom_torsion
C11 Fe1 P1 O2 -89.8(3)
N2 Fe1 P1 O2 174.8(3)
C2 Fe1 P1 O2 12.6(3)
C1 Fe1 P1 O2 -1.3(4)
C5 Fe1 P1 O2 73.7(6)
C4 Fe1 P1 O2 82.2(3)
C3 Fe1 P1 O2 50.0(3)
C11 Fe1 P1 O3 26.7(3)
N2 Fe1 P1 O3 -68.7(3)
C2 Fe1 P1 O3 129.2(3)
C1 Fe1 P1 O3 115.3(4)
C5 Fe1 P1 O3 -169.7(5)
C4 Fe1 P1 O3 -161.2(3)
C3 Fe1 P1 O3 166.6(3)
C11 Fe1 P1 N1 150.6(3)
N2 Fe1 P1 N1 55.2(3)
C2 Fe1 P1 N1 -107.0(3)
C1 Fe1 P1 N1 -120.8(4)
C5 Fe1 P1 N1 -45.9(6)
C4 Fe1 P1 N1 -37.4(3)
C3 Fe1 P1 N1 -69.6(3)
O3 P1 O2 C12 -45.5(5)
N1 P1 O2 C12 -153.4(5)
Fe1 P1 O2 C12 81.1(5)
O2 P1 O3 C13 -172.8(5)
N1 P1 O3 C13 -68.2(5)
Fe1 P1 O3 C13 59.5(5)
O2 P1 N1 C14 55.4(6)
O3 P1 N1 C14 -46.0(6)
Fe1 P1 N1 C14 -175.8(5)
C11 Fe1 N2 C20 68(14)
C2 Fe1 N2 C20 -66(14)
C1 Fe1 N2 C20 -23(14)
C5 Fe1 N2 C20 -43(14)
C4 Fe1 N2 C20 -83(14)
C3 Fe1 N2 C20 -105(14)
P1 Fe1 N2 C20 160(14)
C11 Fe1 C1 C5 -128.8(5)
N2 Fe1 C1 C5 -34.0(5)
C2 Fe1 C1 C5 119.6(6)
C4 Fe1 C1 C5 38.6(4)
C3 Fe1 C1 C5 81.9(4)
P1 Fe1 C1 C5 141.1(4)
C11 Fe1 C1 C2 111.6(5)
N2 Fe1 C1 C2 -153.6(4)
C5 Fe1 C1 C2 -119.6(6)
C4 Fe1 C1 C2 -81.0(4)
C3 Fe1 C1 C2 -37.7(4)
P1 Fe1 C1 C2 21.5(6)
C11 Fe1 C1 C6 -6.5(9)
N2 Fe1 C1 C6 88.3(10)
C2 Fe1 C1 C6 -118.1(11)
C5 Fe1 C1 C6 122.3(11)
C4 Fe1 C1 C6 160.9(10)
C3 Fe1 C1 C6 -155.8(10)
P1 Fe1 C1 C6 -96.6(9)
C5 C1 C2 C3 1.9(7)
C6 C1 C2 C3 -174.7(6)
Fe1 C1 C2 C3 62.5(4)
C5 C1 C2 C7 173.9(7)
C6 C1 C2 C7 -2.7(10)
Fe1 C1 C2 C7 -125.5(7)
C5 C1 C2 Fe1 -60.6(4)
C6 C1 C2 Fe1 122.8(7)
C11 Fe1 C2 C3 170.9(4)
N2 Fe1 C2 C3 -56.5(8)
C1 Fe1 C2 C3 -117.7(6)
C5 Fe1 C2 C3 -81.5(4)
C4 Fe1 C2 C3 -37.5(4)
P1 Fe1 C2 C3 75.8(4)
C11 Fe1 C2 C1 -71.4(5)
N2 Fe1 C2 C1 61.2(8)
C5 Fe1 C2 C1 36.1(4)
C4 Fe1 C2 C1 80.1(4)
C3 Fe1 C2 C1 117.7(6)
P1 Fe1 C2 C1 -166.6(4)
C11 Fe1 C2 C7 50.8(10)
N2 Fe1 C2 C7 -176.6(8)
C1 Fe1 C2 C7 122.2(11)
C5 Fe1 C2 C7 158.3(10)
C4 Fe1 C2 C7 -157.7(10)
C3 Fe1 C2 C7 -120.1(11)
P1 Fe1 C2 C7 -44.4(9)
C1 C2 C3 C4 -1.8(7)
C7 C2 C3 C4 -174.0(6)
Fe1 C2 C3 C4 60.2(4)
C1 C2 C3 C8 170.1(6)
C7 C2 C3 C8 -2.1(11)
Fe1 C2 C3 C8 -127.9(7)
C1 C2 C3 Fe1 -62.0(4)
C7 C2 C3 Fe1 125.8(7)
C11 Fe1 C3 C2 -13.8(7)
N2 Fe1 C3 C2 155.3(4)
C1 Fe1 C3 C2 38.1(4)
C5 Fe1 C3 C2 80.0(5)
C4 Fe1 C3 C2 118.6(6)
P1 Fe1 C3 C2 -110.1(4)
C11 Fe1 C3 C4 -132.4(6)
N2 Fe1 C3 C4 36.7(5)
C2 Fe1 C3 C4 -118.6(6)
C1 Fe1 C3 C4 -80.5(4)
C5 Fe1 C3 C4 -38.6(4)
P1 Fe1 C3 C4 131.3(4)
C11 Fe1 C3 C8 107.8(9)
N2 Fe1 C3 C8 -83.1(9)
C2 Fe1 C3 C8 121.6(10)
C1 Fe1 C3 C8 159.7(10)
C5 Fe1 C3 C8 -158.4(10)
C4 Fe1 C3 C8 -119.8(10)
P1 Fe1 C3 C8 11.5(9)
C2 C3 C4 C5 1.1(7)
C8 C3 C4 C5 -171.1(6)
Fe1 C3 C4 C5 60.6(4)
C2 C3 C4 C9 176.8(7)
C8 C3 C4 C9 4.6(11)
Fe1 C3 C4 C9 -123.7(7)
C2 C3 C4 Fe1 -59.5(4)
C8 C3 C4 Fe1 128.3(7)
C11 Fe1 C4 C3 106.5(7)
N2 Fe1 C4 C3 -150.5(4)
C2 Fe1 C4 C3 37.2(4)
C1 Fe1 C4 C3 80.5(4)
C5 Fe1 C4 C3 117.4(6)
P1 Fe1 C4 C3 -57.3(4)
C11 Fe1 C4 C5 -10.9(8)
N2 Fe1 C4 C5 92.1(4)
C2 Fe1 C4 C5 -80.2(4)
C1 Fe1 C4 C5 -36.9(4)
C3 Fe1 C4 C5 -117.4(6)
P1 Fe1 C4 C5 -174.7(3)
C11 Fe1 C4 C9 -129.9(9)
N2 Fe1 C4 C9 -26.9(9)
C2 Fe1 C4 C9 160.8(9)
C1 Fe1 C4 C9 -155.9(9)
C5 Fe1 C4 C9 -119.0(10)
C3 Fe1 C4 C9 123.6(10)
P1 Fe1 C4 C9 66.3(9)
C2 C1 C5 C4 -1.2(7)
C6 C1 C5 C4 175.3(6)
Fe1 C1 C5 C4 -60.9(4)
C2 C1 C5 C10 -176.6(7)
C6 C1 C5 C10 -0.1(11)
Fe1 C1 C5 C10 123.7(7)
C2 C1 C5 Fe1 59.7(4)
C6 C1 C5 Fe1 -123.8(7)
C3 C4 C5 C1 0.1(7)
C9 C4 C5 C1 -175.8(6)
Fe1 C4 C5 C1 61.2(4)
C3 C4 C5 C10 175.6(6)
C9 C4 C5 C10 -0.3(10)
Fe1 C4 C5 C10 -123.3(7)
C3 C4 C5 Fe1 -61.1(4)
C9 C4 C5 Fe1 123.0(7)
C11 Fe1 C5 C1 56.3(5)
N2 Fe1 C5 C1 152.9(4)
C2 Fe1 C5 C1 -37.2(4)
C4 Fe1 C5 C1 -117.9(6)
C3 Fe1 C5 C1 -80.0(5)
P1 Fe1 C5 C1 -106.1(6)
C11 Fe1 C5 C4 174.2(4)
N2 Fe1 C5 C4 -89.2(4)
C2 Fe1 C5 C4 80.7(4)
C1 Fe1 C5 C4 117.9(6)
C3 Fe1 C5 C4 37.9(4)
P1 Fe1 C5 C4 11.8(8)
C11 Fe1 C5 C10 -66.2(10)
N2 Fe1 C5 C10 30.4(9)
C2 Fe1 C5 C10 -159.7(10)
C1 Fe1 C5 C10 -122.5(11)
C4 Fe1 C5 C10 119.6(11)
C3 Fe1 C5 C10 157.5(10)
P1 Fe1 C5 C10 131.4(8)
N2 Fe1 C11 O1 -147(15)
C2 Fe1 C11 O1 15(15)
C1 Fe1 C11 O1 -21(15)
C5 Fe1 C11 O1 -52(15)
C4 Fe1 C11 O1 -45(15)
C3 Fe1 C11 O1 24(15)
P1 Fe1 C11 O1 121(15)
P1 N1 C14 C15 -7.0(9)
P1 N1 C14 C19 173.1(5)
C19 C14 C15 C16 -1.0(9)
N1 C14 C15 C16 179.1(5)
C14 C15 C16 C17 0.9(10)
C15 C16 C17 C18 0.1(10)
C16 C17 C18 C19 -1.0(10)
C17 C18 C19 C14 1.0(10)
C15 C14 C19 C18 0.0(9)
N1 C14 C19 C18 180.0(6)
Fe1 N2 C20 C21 -60(32)
